data_1577044
loop_
_publ_author_name
'Gilch, Franziska'
'Brossette, Jan'
'Westermair, Franz F.'
'Silva, Wagner'
'Bal\'azs, G\'abor'
'Gschwind, Ruth M.'
'Zipse, Hendrik'
'Wolf, Robert'

_publ_section_title
;
 Selective White Phosphorus Activation and Functionalization with
 Inorganic Grignard Reagents
;
_journal_name_full 'Chemical Science'
_journal_paper_doi 10.1039/D6SC01229A
_journal_year 2026
_chemical_formula_moiety 'C41 H56 Fe Mg N2 O2 P4'
_chemical_formula_sum 'C41 H56 Fe Mg N2 O2 P4'
_chemical_formula_weight 812.91
_chemical_name_systematic DippBDIMgFp*P4
_chemical_properties_physical Air-sensitive,Moisture-sensitive
_space_group_crystal_system monoclinic
_space_group_IT_number 14
_space_group_name_Hall '-P 2ybc'
_space_group_name_H-M_alt 'P 1 21/c 1'
_atom_sites_solution_hydrogens geom
_atom_sites_solution_primary dual
_audit_creation_date 2026-02-05
_audit_creation_method
;
Olex2 1.5
(compiled 2025.07.13 svn.rb7424aed for OlexSys, GUI svn.r7314)
;
_audit_update_record
;
2026-02-09 deposited with the CCDC.	2026-04-06 downloaded from the CCDC.
;
_cell_angle_alpha 90
_cell_angle_beta 104.0650(10)
_cell_angle_gamma 90
_cell_formula_units_Z 4
_cell_length_a 12.57960(10)
_cell_length_b 15.17910(10)
_cell_length_c 23.6402(2)
_cell_measurement_reflns_used 36529
_cell_measurement_temperature 123.00(10)
_cell_measurement_theta_max 72.8750
_cell_measurement_theta_min 3.4710
_cell_volume 4378.70(6)
_computing_cell_refinement 'CrysAlisPro 1.171.43.36a (Rigaku OD, 2022)'
_computing_data_collection 'CrysAlisPro system (CCD 43.91a 64-bit (release 29-09-2023))'
_computing_data_reduction 'CrysAlisPro 1.171.43.36a (Rigaku OD, 2022)'
_computing_molecular_graphics 'Olex2 1.5 (Dolomanov et al., 2009)'
_computing_publication_material 'Olex2 1.5 (Dolomanov et al., 2009)'
_computing_structure_refinement 'SHELXL 2018/3 (Sheldrick, 2015)'
_computing_structure_solution 'SHELXT  (Sheldrick, 2015)'
_diffrn_ambient_environment N~2~
_diffrn_ambient_temperature 123.00(10)
_diffrn_detector 'Hybrid Pixel Array Detector'
_diffrn_detector_area_resol_mean 10.0000
_diffrn_detector_type 'HyPix-Arc 150'
_diffrn_measured_fraction_theta_full 0.998
_diffrn_measured_fraction_theta_max 0.978
_diffrn_measurement_details
;
List of Runs (angles in degrees, time in seconds):

  # Type    Start    End  Width  t~exp~   \w     \q     \k     \f   Frames
#--------------------------------------------------------------------------
  1  \w     54.00  80.00   0.50    0.88    --   62.92-153.00  43.00   52
  2  \w     53.00  78.00   0.50    0.88    --   73.03-153.00  43.00   50
  3  \w     55.00  80.00   0.50    0.88    --   75.56-153.00  43.00   50
  4  \w     37.00  96.00   0.50    0.88    --   75.56-125.00  60.00  118
  5  \w     25.00  89.00   0.50    0.88    --   62.92-125.00 -30.00  128
  6  \w     34.00 102.00   0.50    0.88    --   75.56-125.00 -90.00  136
  7  \w     39.00  84.00   0.50    0.88    --   75.56-125.00-120.00   90
  8  \w     39.00  65.00   0.50    0.88    --   75.56-121.00-157.00   52
  9  \w     40.00  65.00   0.50    0.88    --   73.03-121.00-157.00   50
 10  \w     25.00  67.00   0.50    0.88    --   62.92 -95.00-120.00   84
 11  \w     23.00  81.00   0.50    0.88    --   62.92-121.00-157.00  116
 12  \w     34.00 101.00   0.50    0.88    --   75.56-125.00 -30.00  134
 13  \w     25.00  71.00   0.50    0.88    --   62.92 -95.00  30.00   92
 14  \w     37.00 102.00   0.50    0.88    --   75.56-125.00  90.00  130
 15  \w     25.00  58.00   0.50    0.88    --   62.92 -95.00 120.00   66
 16  \w     25.00  70.00   0.50    0.88    --   62.92 -95.00  90.00   90
 17  \w     26.00 100.00   0.50    0.88    --   62.92   0.00 120.00  148
 18  \w     49.00 104.00   0.50    0.88    --   75.56  15.00  90.00  110
 19  \w     61.00  86.00   0.50    0.88    --   73.03 153.00  83.00   50
 20  \w     68.00 110.00   0.50    0.88    --   75.56 153.00  83.00   84
 21  \w     38.00 112.00   0.50    0.88    --   75.56   0.00-180.00  148
 22  \w   -101.00 -26.00   0.50    0.88    --  -63.82   0.00-150.00  150
 23  \w    -69.00 -35.00   0.50    0.88    --  -63.82 153.00  83.00   68
 24  \w   -107.00 -74.00   0.50    0.88    --  -63.82 153.00  83.00   66
 25  \w   -119.00 -91.00   0.50    0.88    --  -73.46 153.00  83.00   56
 26  \w   -122.00 -96.00   0.50    0.88    --  -76.65 153.00  83.00   52
 27  \w    -91.00 -39.00   0.50    0.88    --  -76.65 153.00  83.00  104
 28  \w   -103.00 -37.00   0.50    0.88    --  -76.65 125.00  60.00  132
 29  \w    -88.00 -27.00   0.50    0.88    --  -63.82 121.00 -75.00  122
 30  \w    -97.00 -48.00   0.50    0.88    --  -73.46 121.00 -75.00   98
 31  \w   -101.00 -58.00   0.50    0.88    --  -76.65 121.00 -75.00   86
 32  \w   -103.00 -39.00   0.50    0.88    --  -76.65 125.00-150.00  128
 33  \w   -109.00 -33.00   0.50    0.88    --  -63.82 -15.00 -60.00  152
 34  \w   -114.00 -73.00   0.50    0.88    --  -76.65-125.00 -90.00   82
 35  \w    -79.00 -54.00   0.50    0.88    --  -63.82-153.00  43.00   50
 36  \w    -98.00 -72.00   0.50    0.88    --  -73.46-153.00  43.00   52
 37  \w   -108.00 -83.00   0.50    0.88    --  -76.65-153.00  43.00   50
 38  \w   -118.00 -73.00   0.50    0.88    --  -76.65-125.00  60.00   90
 39  \w   -115.00 -85.00   0.50    0.88    --  -76.65-125.00 -30.00   60
 40  \w   -118.00 -81.00   0.50    0.88    --  -76.65-125.00 -60.00   74
 41  \w   -115.00 -73.00   0.50    0.88    --  -76.65-125.00-120.00   84
;
_diffrn_measurement_device 'four-circle diffractometer'
_diffrn_measurement_device_type 'XtaLAB Synergy R, DW system, HyPix-Arc 150'
_diffrn_measurement_method '\w scans'
_diffrn_orient_matrix_type 'CrysAlisPro convention (1999,Acta A55,543-557)'
_diffrn_orient_matrix_UB_11 0.0395667000
_diffrn_orient_matrix_UB_12 0.0447394000
_diffrn_orient_matrix_UB_13 0.0599440000
_diffrn_orient_matrix_UB_21 -0.0050349000
_diffrn_orient_matrix_UB_22 0.0904278000
_diffrn_orient_matrix_UB_23 -0.0301487000
_diffrn_orient_matrix_UB_31 -0.1197261000
_diffrn_orient_matrix_UB_32 0.0109934000
_diffrn_orient_matrix_UB_33 0.0038756000
_diffrn_radiation_monochromator mirror
_diffrn_radiation_probe x-ray
_diffrn_radiation_type 'Cu K\a'
_diffrn_radiation_wavelength 1.54184
_diffrn_reflns_av_R_equivalents 0.0503
_diffrn_reflns_av_unetI/netI 0.0278
_diffrn_reflns_Laue_measured_fraction_full 0.998
_diffrn_reflns_Laue_measured_fraction_max 0.978
_diffrn_reflns_limit_h_max 10
_diffrn_reflns_limit_h_min -14
_diffrn_reflns_limit_k_max 18
_diffrn_reflns_limit_k_min -18
_diffrn_reflns_limit_l_max 29
_diffrn_reflns_limit_l_min -29
_diffrn_reflns_number 70904
_diffrn_reflns_point_group_measured_fraction_full 0.998
_diffrn_reflns_point_group_measured_fraction_max 0.978
_diffrn_reflns_theta_full 67.684
_diffrn_reflns_theta_max 73.199
_diffrn_reflns_theta_min 3.492
_diffrn_source 'Rotating-anode X-ray tube'
_diffrn_source_type 'Rigaku (Cu) X-ray Source'
_exptl_absorpt_coefficient_mu 4.550
_exptl_absorpt_correction_T_max 1.000
_exptl_absorpt_correction_T_min 0.758
_exptl_absorpt_correction_type gaussian
_exptl_absorpt_process_details
;
CrysAlisPro 1.171.43.36a (Rigaku Oxford Diffraction, 2022)
Numerical absorption correction based on gaussian integration over
a multifaceted crystal model
Empirical absorption correction using spherical harmonics,
implemented in SCALE3 ABSPACK scaling algorithm.
;
_exptl_crystal_colour 'clear orangish yellow'
_exptl_crystal_colour_lustre clear
_exptl_crystal_colour_modifier orangish
_exptl_crystal_colour_primary yellow
_exptl_crystal_density_diffrn 1.233
_exptl_crystal_description needle
_exptl_crystal_F_000 1720
_exptl_crystal_recrystallization_method 'Re-crystallisation from solvent: benzene/n-hexane'
_exptl_crystal_size_max 0.208
_exptl_crystal_size_mid 0.069
_exptl_crystal_size_min 0.04
_refine_diff_density_max 1.279
_refine_diff_density_min -0.649
_refine_diff_density_rms 0.075
_refine_ls_extinction_method none
_refine_ls_goodness_of_fit_ref 1.062
_refine_ls_hydrogen_treatment constr
_refine_ls_matrix_type full
_refine_ls_number_parameters 475
_refine_ls_number_reflns 8585
_refine_ls_number_restraints 1
_refine_ls_restrained_S_all 1.062
_refine_ls_R_factor_all 0.0485
_refine_ls_R_factor_gt 0.0448
_refine_ls_shift/su_max 0.001
_refine_ls_shift/su_mean 0.000
_refine_ls_structure_factor_coef Fsqd
_refine_ls_weighting_details 'w=1/[\s^2^(Fo^2^)+(0.0817P)^2^+2.7622P] where P=(Fo^2^+2Fc^2^)/3'
_refine_ls_weighting_scheme calc
_refine_ls_wR_factor_gt 0.1263
_refine_ls_wR_factor_ref 0.1289
_reflns_Friedel_coverage 0.000
_reflns_number_gt 7795
_reflns_number_total 8585
_reflns_threshold_expression 'I > 2\s(I)'
_cod_data_source_file d6sc01229a2.cif
_cod_data_source_block dippmgfec5me5_p21-c
_cod_database_code 1577044
_shelx_shelxl_version_number 2018/3
_chemical_oxdiff_formula 'C, H, N, Mg, Fe, O, P'
_shelx_space_group_comment
;
The symmetry employed for this shelxl refinement is uniquely defined
by the following loop, which should always be used as a source of
symmetry information in preference to the above space-group names.
They are only intended as comments.
;
_olex2_refinement_description
;
1. Fixed Uiso
 At 1.2 times of:
  All C(H) groups
 At 1.5 times of:
  All C(H,H,H) groups
2. Rigid bond restraints
 P2, P1
 with sigma for 1-2 distances of 0.01 and sigma for 1-3 distances of 0.01
3.a Ternary CH refined with riding coordinates:
 C00G(H00G), C00P(H00P), C00U(H00U), C00V(H00V)
3.b Aromatic/amide H refined with riding coordinates:
 C4(H4), C00O(H00O), C00Q(H00Q), C00R(H00R), C016(H016), C017(H017), C01E(H1)
3.c Idealised Me refined as rotating group:
 C00M(H00A,H00B,H00C), C00N(H00D,H00E,H00F), C00X(H00H,H00I,H00J), C010(H01A,
 H01B,H01C), C012(H01D,H01E,H01F), C013(H01G,H01H,H01I), C014(H01J,H01K,H01L),
 C015(H01M,H01N,H01O), C018(H01P,H01Q,H01R), C019(H01S,H01T,H01U), C01A(H01V,
 H01W,H01X), C01B(H01Y,H,HA), C01C(H01Z,HB,HC), C01D(H01,HD,HE), C01F(H2,HF,HG)
;
_olex2_submission_special_instructions 'No special instructions were received'
_oxdiff_exptl_absorpt_empirical_details
;
Empirical correction (ABSPACK) includes:
- Absorption correction using spherical harmonics
- Frame scaling
;
_oxdiff_exptl_absorpt_empirical_full_max 1.495
_oxdiff_exptl_absorpt_empirical_full_min 0.768

loop_
_space_group_symop_operation_xyz
'x, y, z'
'-x, y+1/2, -z+1/2'
'-x, -y, -z'
'x, -y-1/2, z-1/2'

loop_
_atom_site_label
_atom_site_type_symbol
_atom_site_fract_x
_atom_site_fract_y
_atom_site_fract_z
_atom_site_U_iso_or_equiv
_atom_site_adp_type
_atom_site_occupancy
_atom_site_site_symmetry_order
_atom_site_calc_flag
_atom_site_refinement_flags_posn
_atom_site_refinement_flags_adp
_atom_site_refinement_flags_occupancy
_atom_site_disorder_assembly
_atom_site_disorder_group
Fe1 Fe 0.57555(3) 0.23300(2) 0.69735(2) 0.01811(11) Uani 1 1 d . . . . .
P1 P 0.40613(4) 0.29540(4) 0.66242(2) 0.01781(13) Uani 1 1 d . U . . .
P4 P 0.24393(5) 0.44678(4) 0.65651(3) 0.02652(15) Uani 1 1 d . . . . .
P2 P 0.36837(6) 0.38783(5) 0.72811(3) 0.03127(16) Uani 1 1 d . U . . .
P3 P 0.41759(5) 0.44121(4) 0.65381(3) 0.03262(16) Uani 1 1 d . . . . .
Mg1 Mg 0.19955(6) 0.30479(5) 0.59761(3) 0.01734(16) Uani 1 1 d . . . . .
N2 N 0.06418(15) 0.22902(11) 0.59712(7) 0.0159(4) Uani 1 1 d . . . . .
N1 N 0.16495(14) 0.31215(12) 0.50872(7) 0.0170(4) Uani 1 1 d . . . . .
O2 O 0.62823(17) 0.26078(15) 0.58541(9) 0.0421(5) Uani 1 1 d . . . . .
O1 O 0.67735(16) 0.39522(13) 0.75007(10) 0.0443(5) Uani 1 1 d . . . . .
C5 C -0.01938(18) 0.22102(13) 0.55020(9) 0.0174(4) Uani 1 1 d . . . . .
C4 C -0.01639(17) 0.25014(14) 0.49433(9) 0.0176(4) Uani 1 1 d . . . . .
H4 H -0.083411 0.244243 0.465567 0.021 Uiso 1 1 calc R U . . .
C00D C 0.06364(17) 0.18136(14) 0.64962(9) 0.0167(4) Uani 1 1 d . . . . .
C00E C 0.68251(18) 0.16431(15) 0.76624(10) 0.0233(5) Uani 1 1 d . . . . .
C00F C 0.05463(18) 0.22833(14) 0.69984(9) 0.0189(4) Uani 1 1 d . . . . .
C00G C 0.02024(18) 0.32452(15) 0.69677(10) 0.0217(5) Uani 1 1 d . . . . .
H00G H 0.044354 0.352451 0.663649 0.026 Uiso 1 1 calc R U . . .
C00H C 0.24941(18) 0.34557(15) 0.48295(9) 0.0197(4) Uani 1 1 d . . . . .
C00I C 0.08188(18) 0.08986(14) 0.65206(9) 0.0198(4) Uani 1 1 d . . . . .
C00J C 0.5779(2) 0.17677(16) 0.77930(10) 0.0253(5) Uani 1 1 d . . . . .
C3 C 0.07049(18) 0.28675(14) 0.47423(9) 0.0175(4) Uani 1 1 d . . . . .
C00L C 0.49793(19) 0.13135(16) 0.73591(11) 0.0255(5) Uani 1 1 d . . . . .
C00M C -0.12555(18) 0.17851(16) 0.55488(10) 0.0250(5) Uani 1 1 d . . . . .
H00A H -0.136525 0.123647 0.532348 0.038 Uiso 1 1 calc R U . . .
H00B H -0.186626 0.218757 0.539449 0.038 Uiso 1 1 calc R U . . .
H00C H -0.122348 0.165543 0.595870 0.038 Uiso 1 1 calc R U . . .
C00N C 0.0515(2) 0.29459(18) 0.40867(9) 0.0268(5) Uani 1 1 d . . . . .
H00D H 0.102535 0.337872 0.399366 0.040 Uiso 1 1 calc R U . . .
H00E H -0.023963 0.313740 0.391903 0.040 Uiso 1 1 calc R U . . .
H00F H 0.063725 0.237215 0.392304 0.040 Uiso 1 1 calc R U . . .
C00O C 0.1000(2) 0.04765(15) 0.70620(10) 0.0247(5) Uani 1 1 d . . . . .
H00O H 0.114773 -0.013794 0.708671 0.030 Uiso 1 1 calc R U . . .
C00P C 0.0827(2) 0.03558(15) 0.59773(10) 0.0248(5) Uani 1 1 d . . . . .
H00P H 0.051323 0.073508 0.563110 0.030 Uiso 1 1 calc R U . . .
C00Q C 0.0969(2) 0.09387(17) 0.75613(10) 0.0290(5) Uani 1 1 d . . . . .
H00Q H 0.111487 0.064672 0.792758 0.035 Uiso 1 1 calc R U . . .
C00R C 0.0724(2) 0.18273(16) 0.75253(10) 0.0255(5) Uani 1 1 d . . . . .
H00R H 0.067551 0.213538 0.786797 0.031 Uiso 1 1 calc R U . . .
C00S C 0.3184(2) 0.28593(16) 0.46373(10) 0.0258(5) Uani 1 1 d . . . . .
C00T C 0.66670(19) 0.11492(15) 0.71435(10) 0.0233(5) Uani 1 1 d . . . . .
C00U C 0.3029(2) 0.18686(17) 0.46522(11) 0.0290(5) Uani 1 1 d . . . . .
H00U H 0.232095 0.175442 0.476042 0.035 Uiso 1 1 calc R U . . .
C00V C 0.1878(2) 0.50260(16) 0.49869(11) 0.0277(5) Uani 1 1 d . . . . .
H00V H 0.158263 0.473281 0.529556 0.033 Uiso 1 1 calc R U . . .
C00W C 0.2639(2) 0.43720(16) 0.47966(10) 0.0261(5) Uani 1 1 d . . . . .
C00X C -0.1040(2) 0.33205(17) 0.68421(12) 0.0317(5) Uani 1 1 d . . . . .
H00H H -0.137094 0.302736 0.647179 0.048 Uiso 1 1 calc R U . . .
H00I H -0.125022 0.394357 0.681650 0.048 Uiso 1 1 calc R U . . .
H00J H -0.129825 0.303893 0.715706 0.048 Uiso 1 1 calc R U . . .
C1 C 0.6324(2) 0.33476(17) 0.72747(11) 0.0294(5) Uani 1 1 d . . . . .
C00Z C 0.55202(19) 0.09465(15) 0.69492(10) 0.0242(5) Uani 1 1 d . . . . .
C010 C 0.0721(2) 0.37600(17) 0.75228(12) 0.0335(6) Uani 1 1 d . . . . .
H01A H 0.041226 0.355553 0.784237 0.050 Uiso 1 1 calc R U . . .
H01B H 0.056719 0.438943 0.745598 0.050 Uiso 1 1 calc R U . . .
H01C H 0.151517 0.366455 0.762546 0.050 Uiso 1 1 calc R U . . .
C2 C 0.60547(19) 0.25024(17) 0.62899(11) 0.0263(5) Uani 1 1 d . . . . .
C012 C 0.7548(2) 0.08213(17) 0.68654(12) 0.0318(5) Uani 1 1 d . . . . .
H01D H 0.728744 0.085482 0.644018 0.048 Uiso 1 1 calc R U . . .
H01E H 0.772501 0.020858 0.698161 0.048 Uiso 1 1 calc R U . . .
H01F H 0.820448 0.118675 0.699326 0.048 Uiso 1 1 calc R U . . .
C013 C 0.5025(2) 0.03543(17) 0.64481(11) 0.0327(6) Uani 1 1 d . . . . .
H01G H 0.425616 0.051748 0.628945 0.049 Uiso 1 1 calc R U . . .
H01H H 0.506567 -0.025815 0.658292 0.049 Uiso 1 1 calc R U . . .
H01I H 0.542778 0.041578 0.614386 0.049 Uiso 1 1 calc R U . . .
C014 C 0.7902(2) 0.19214(18) 0.80490(11) 0.0320(6) Uani 1 1 d . . . . .
H01J H 0.846320 0.192135 0.782492 0.048 Uiso 1 1 calc R U . . .
H01K H 0.811386 0.150942 0.837623 0.048 Uiso 1 1 calc R U . . .
H01L H 0.783343 0.251550 0.819851 0.048 Uiso 1 1 calc R U . . .
C015 C 0.3805(2) 0.11792(18) 0.73686(13) 0.0340(6) Uani 1 1 d . . . . .
H01M H 0.354507 0.169149 0.754851 0.051 Uiso 1 1 calc R U . . .
H01N H 0.374036 0.064945 0.759474 0.051 Uiso 1 1 calc R U . . .
H01O H 0.336145 0.110874 0.696864 0.051 Uiso 1 1 calc R U . . .
C016 C 0.4039(2) 0.3200(2) 0.44260(14) 0.0412(7) Uani 1 1 d . . . . .
H016 H 0.452781 0.280758 0.430384 0.049 Uiso 1 1 calc R U . . .
C017 C 0.3496(3) 0.46786(19) 0.45666(14) 0.0431(7) Uani 1 1 d . . . . .
H017 H 0.359877 0.529448 0.453192 0.052 Uiso 1 1 calc R U . . .
C018 C 0.5592(3) 0.2206(2) 0.83267(12) 0.0381(6) Uani 1 1 d . . . . .
H01P H 0.611054 0.269421 0.843850 0.057 Uiso 1 1 calc R U . . .
H01Q H 0.570234 0.177800 0.864607 0.057 Uiso 1 1 calc R U . . .
H01R H 0.484104 0.243335 0.824564 0.057 Uiso 1 1 calc R U . . .
C019 C 0.3935(3) 0.1440(2) 0.51103(13) 0.0448(7) Uani 1 1 d . . . . .
H01S H 0.463723 0.152224 0.500679 0.067 Uiso 1 1 calc R U . . .
H01T H 0.378463 0.080829 0.512987 0.067 Uiso 1 1 calc R U . . .
H01U H 0.397008 0.171062 0.549065 0.067 Uiso 1 1 calc R U . . .
C01A C 0.0095(3) -0.0456(2) 0.59316(15) 0.0515(9) Uani 1 1 d . . . . .
H01V H 0.041735 -0.087089 0.624359 0.077 Uiso 1 1 calc R U . . .
H01W H 0.003015 -0.073909 0.555230 0.077 Uiso 1 1 calc R U . . .
H01X H -0.063373 -0.027811 0.596966 0.077 Uiso 1 1 calc R U . . .
C01B C 0.2465(2) 0.58682(18) 0.52541(14) 0.0394(6) Uani 1 1 d . . . . .
H01Y H 0.312884 0.571147 0.555016 0.059 Uiso 1 1 calc R U . . .
H H 0.197617 0.621155 0.543529 0.059 Uiso 1 1 calc R U . . .
HA H 0.266359 0.621974 0.494769 0.059 Uiso 1 1 calc R U . . .
C01C C 0.2959(3) 0.1440(2) 0.40585(13) 0.0440(7) Uani 1 1 d . . . . .
H01Z H 0.240652 0.174589 0.375924 0.066 Uiso 1 1 calc R U . . .
HB H 0.275344 0.081937 0.407296 0.066 Uiso 1 1 calc R U . . .
HC H 0.367347 0.148064 0.396290 0.066 Uiso 1 1 calc R U . . .
C01D C 0.0895(2) 0.5262(2) 0.44837(13) 0.0422(7) Uani 1 1 d . . . . .
H01 H 0.115900 0.548520 0.415339 0.063 Uiso 1 1 calc R U . . .
HD H 0.045337 0.571635 0.461312 0.063 Uiso 1 1 calc R U . . .
HE H 0.044608 0.473583 0.436341 0.063 Uiso 1 1 calc R U . . .
C01E C 0.4194(3) 0.4097(2) 0.43900(16) 0.0514(9) Uani 1 1 d . . . . .
H1 H 0.478225 0.431415 0.424314 0.062 Uiso 1 1 calc R U . . .
C01F C 0.1985(3) 0.0115(3) 0.59497(14) 0.0528(9) Uani 1 1 d . . . . .
H2 H 0.241309 0.065367 0.594707 0.079 Uiso 1 1 calc R U . . .
HF H 0.196132 -0.022289 0.559350 0.079 Uiso 1 1 calc R U . . .
HG H 0.232863 -0.024184 0.629075 0.079 Uiso 1 1 calc R U . . .

loop_
_atom_site_aniso_label
_atom_site_aniso_U_11
_atom_site_aniso_U_22
_atom_site_aniso_U_33
_atom_site_aniso_U_23
_atom_site_aniso_U_13
_atom_site_aniso_U_12
Fe1 0.01561(19) 0.01791(19) 0.02079(18) 0.00229(13) 0.00440(14) -0.00026(13)
P1 0.0161(3) 0.0184(3) 0.0187(3) 0.00027(19) 0.0037(2) -0.0005(2)
P4 0.0257(3) 0.0211(3) 0.0322(3) -0.0052(2) 0.0061(2) 0.0011(2)
P2 0.0324(3) 0.0350(4) 0.0243(3) -0.0084(2) 0.0028(3) 0.0041(3)
P3 0.0259(3) 0.0231(3) 0.0478(4) 0.0051(3) 0.0070(3) -0.0046(2)
Mg1 0.0168(3) 0.0207(4) 0.0146(3) 0.0003(3) 0.0040(3) -0.0029(3)
N2 0.0178(9) 0.0161(9) 0.0155(8) 0.0000(6) 0.0074(7) -0.0025(7)
N1 0.0172(9) 0.0195(9) 0.0152(8) 0.0016(7) 0.0057(7) -0.0013(7)
O2 0.0373(11) 0.0603(13) 0.0340(10) 0.0110(9) 0.0190(9) 0.0033(9)
O1 0.0298(10) 0.0311(10) 0.0658(14) -0.0109(10) -0.0005(9) -0.0048(8)
C5 0.0169(10) 0.0145(9) 0.0213(10) -0.0032(8) 0.0058(8) 0.0004(8)
C4 0.0146(10) 0.0196(10) 0.0170(10) -0.0022(8) 0.0005(8) 0.0002(8)
C00D 0.0144(10) 0.0191(10) 0.0179(9) 0.0011(8) 0.0064(8) -0.0029(8)
C00E 0.0194(11) 0.0243(11) 0.0244(11) 0.0076(9) 0.0021(9) 0.0007(9)
C00F 0.0185(10) 0.0204(11) 0.0190(10) -0.0017(8) 0.0067(8) -0.0045(8)
C00G 0.0245(12) 0.0208(11) 0.0228(10) -0.0031(8) 0.0113(9) -0.0026(9)
C00H 0.0195(10) 0.0247(11) 0.0172(9) 0.0035(8) 0.0088(8) -0.0001(9)
C00I 0.0192(10) 0.0187(10) 0.0230(10) -0.0005(8) 0.0080(8) -0.0037(8)
C00J 0.0268(12) 0.0260(12) 0.0248(11) 0.0062(9) 0.0096(9) 0.0000(10)
C3 0.0205(11) 0.0179(10) 0.0138(9) 0.0004(8) 0.0036(8) 0.0043(8)
C00L 0.0208(11) 0.0239(11) 0.0318(12) 0.0102(9) 0.0065(9) -0.0001(9)
C00M 0.0176(11) 0.0307(12) 0.0274(11) -0.0030(9) 0.0068(9) -0.0048(9)
C00N 0.0263(12) 0.0380(13) 0.0145(10) 0.0026(9) 0.0018(9) -0.0021(10)
C00O 0.0270(12) 0.0192(11) 0.0291(11) 0.0058(9) 0.0095(9) 0.0004(9)
C00P 0.0280(12) 0.0204(11) 0.0273(11) -0.0037(9) 0.0090(9) -0.0005(9)
C00Q 0.0349(13) 0.0308(13) 0.0226(11) 0.0089(9) 0.0093(10) -0.0034(11)
C00R 0.0304(12) 0.0297(12) 0.0183(10) -0.0026(9) 0.0100(9) -0.0049(10)
C00S 0.0281(13) 0.0279(12) 0.0255(11) 0.0009(9) 0.0143(10) 0.0017(10)
C00T 0.0214(11) 0.0208(11) 0.0279(11) 0.0071(9) 0.0062(9) 0.0027(9)
C00U 0.0318(13) 0.0276(12) 0.0314(12) -0.0038(10) 0.0150(10) 0.0025(10)
C00V 0.0335(13) 0.0221(11) 0.0306(12) 0.0075(9) 0.0139(10) 0.0050(10)
C00W 0.0283(12) 0.0254(12) 0.0284(11) 0.0061(9) 0.0145(10) 0.0011(10)
C00X 0.0263(13) 0.0278(12) 0.0426(14) 0.0024(11) 0.0113(11) 0.0014(10)
C1 0.0224(12) 0.0323(13) 0.0315(12) -0.0001(10) 0.0024(10) -0.0043(10)
C00Z 0.0242(11) 0.0167(10) 0.0294(11) 0.0059(9) 0.0019(9) -0.0008(9)
C010 0.0375(14) 0.0284(13) 0.0348(13) -0.0115(11) 0.0096(11) 0.0005(11)
C2 0.0187(12) 0.0290(12) 0.0316(13) 0.0041(10) 0.0067(10) 0.0031(9)
C012 0.0293(13) 0.0285(13) 0.0386(13) 0.0029(11) 0.0101(11) 0.0088(10)
C013 0.0326(13) 0.0248(12) 0.0354(13) -0.0003(10) -0.0022(11) -0.0004(10)
C014 0.0258(13) 0.0350(14) 0.0304(12) 0.0056(10) -0.0027(10) -0.0042(10)
C015 0.0229(12) 0.0321(14) 0.0483(15) 0.0120(11) 0.0113(11) -0.0030(10)
C016 0.0401(16) 0.0412(16) 0.0542(17) 0.0011(13) 0.0347(14) 0.0044(13)
C017 0.0504(17) 0.0296(14) 0.0600(18) 0.0086(13) 0.0345(15) -0.0041(13)
C018 0.0469(17) 0.0454(16) 0.0260(13) 0.0042(11) 0.0165(12) 0.0043(13)
C019 0.0552(19) 0.0340(15) 0.0418(16) -0.0015(12) 0.0051(14) 0.0062(14)
C01A 0.078(2) 0.0327(15) 0.0500(17) -0.0184(13) 0.0281(17) -0.0250(16)
C01B 0.0383(15) 0.0286(14) 0.0516(17) 0.0020(12) 0.0111(13) 0.0048(12)
C01C 0.0487(17) 0.0469(17) 0.0363(15) -0.0152(13) 0.0101(13) 0.0032(14)
C01D 0.0413(16) 0.0424(16) 0.0411(15) 0.0017(13) 0.0066(12) 0.0124(13)
C01E 0.0505(19) 0.0465(18) 0.075(2) 0.0061(16) 0.0490(18) -0.0061(15)
C01F 0.0372(16) 0.079(2) 0.0429(16) -0.0223(16) 0.0118(13) 0.0154(16)

loop_
_atom_type_symbol
_atom_type_description
_atom_type_scat_dispersion_real
_atom_type_scat_dispersion_imag
_atom_type_scat_source
C C 0.0181 0.0091 'International Tables Vol C Tables 4.2.6.8 and 6.1.1.4'
H H 0.0000 0.0000 'International Tables Vol C Tables 4.2.6.8 and 6.1.1.4'
Fe Fe -1.1336 3.1974 'International Tables Vol C Tables 4.2.6.8 and 6.1.1.4'
Mg Mg 0.1719 0.1771 'International Tables Vol C Tables 4.2.6.8 and 6.1.1.4'
N N 0.0311 0.0180 'International Tables Vol C Tables 4.2.6.8 and 6.1.1.4'
O O 0.0492 0.0322 'International Tables Vol C Tables 4.2.6.8 and 6.1.1.4'
P P 0.2955 0.4335 'International Tables Vol C Tables 4.2.6.8 and 6.1.1.4'

loop_
_exptl_crystal_face_index_h
_exptl_crystal_face_index_k
_exptl_crystal_face_index_l
_exptl_crystal_face_perp_dist
0 -10 3 0.0364
1 10 -4 0.0019
-8 0 5 0.0994
0 -8 9 0.0353
0 8 -9 0.0038
0 6 -12 0.0047
0 -1 -15 0.0114
7 -2 3 0.0943
0 -2 15 0.0276

loop_
_geom_angle_atom_site_label_1
_geom_angle_atom_site_label_2
_geom_angle_atom_site_label_3
_geom_angle
_geom_angle_site_symmetry_1
_geom_angle_site_symmetry_3
_geom_angle_publ_flag
C00E Fe1 P1 147.24(7) . . ?
C00E Fe1 C00L 65.71(9) . . ?
C00E Fe1 C00Z 65.89(9) . . ?
C00J Fe1 P1 107.56(7) . . ?
C00J Fe1 C00E 39.70(9) . . ?
C00J Fe1 C00L 39.20(9) . . ?
C00J Fe1 C00T 66.21(9) . . ?
C00J Fe1 C00Z 66.10(9) . . ?
C00L Fe1 P1 88.33(6) . . ?
C00T Fe1 P1 146.32(7) . . ?
C00T Fe1 C00E 38.93(9) . . ?
C00T Fe1 C00L 65.85(9) . . ?
C00T Fe1 C00Z 39.69(9) . . ?
C1 Fe1 P1 91.93(8) . . ?
C1 Fe1 C00E 90.07(11) . . ?
C1 Fe1 C00J 93.97(11) . . ?
C1 Fe1 C00L 129.48(11) . . ?
C1 Fe1 C00T 120.94(11) . . ?
C1 Fe1 C00Z 155.80(10) . . ?
C00Z Fe1 P1 106.73(7) . . ?
C00Z Fe1 C00L 39.06(9) . . ?
C2 Fe1 P1 89.74(8) . . ?
C2 Fe1 C00E 122.68(10) . . ?
C2 Fe1 C00J 160.31(10) . . ?
C2 Fe1 C00L 135.74(11) . . ?
C2 Fe1 C00T 94.20(10) . . ?
C2 Fe1 C1 94.78(12) . . ?
C2 Fe1 C00Z 100.46(11) . . ?
Fe1 P1 Mg1 156.09(3) . . ?
P2 P1 Fe1 110.23(3) . . ?
P2 P1 P3 57.87(3) . . ?
P2 P1 Mg1 91.35(3) . . ?
P3 P1 Fe1 111.56(3) . . ?
P3 P1 Mg1 88.29(3) . . ?
P2 P4 P3 58.72(3) . . ?
P2 P4 Mg1 95.56(3) . . ?
P3 P4 Mg1 92.22(3) . . ?
P4 P2 P1 87.26(3) . . ?
P3 P2 P1 61.12(3) . . ?
P3 P2 P4 60.76(3) . . ?
P4 P3 P1 87.07(3) . . ?
P2 P3 P1 61.01(3) . . ?
P2 P3 P4 60.52(3) . . ?
P4 Mg1 P1 71.34(3) . . ?
N2 Mg1 P1 131.38(6) . . ?
N2 Mg1 P4 123.18(6) . . ?
N1 Mg1 P1 121.70(6) . . ?
N1 Mg1 P4 118.59(6) . . ?
N1 Mg1 N2 93.20(7) . . ?
C5 N2 Mg1 122.69(14) . . ?
C5 N2 C00D 120.22(17) . . ?
C00D N2 Mg1 117.06(13) . . ?
C00H N1 Mg1 117.39(13) . . ?
C3 N1 Mg1 123.53(14) . . ?
C3 N1 C00H 119.08(17) . . ?
N2 C5 C4 123.9(2) . . ?
N2 C5 C00M 120.62(19) . . ?
C4 C5 C00M 115.47(19) . . ?
C5 C4 H4 115.0 . . ?
C5 C4 C3 130.0(2) . . ?
C3 C4 H4 115.0 . . ?
C00F C00D N2 119.31(19) . . ?
C00I C00D N2 119.81(18) . . ?
C00I C00D C00F 120.63(19) . . ?
C00J C00E Fe1 69.88(13) . . ?
C00J C00E C014 124.9(2) . . ?
C00T C00E Fe1 70.36(13) . . ?
C00T C00E C00J 108.3(2) . . ?
C00T C00E C014 126.6(2) . . ?
C014 C00E Fe1 129.88(17) . . ?
C00D C00F C00G 121.65(19) . . ?
C00R C00F C00D 118.2(2) . . ?
C00R C00F C00G 120.10(19) . . ?
C00F C00G H00G 107.9 . . ?
C00F C00G C00X 110.38(19) . . ?
C00F C00G C010 113.1(2) . . ?
C00X C00G H00G 107.9 . . ?
C00X C00G C010 109.41(19) . . ?
C010 C00G H00G 107.9 . . ?
C00S C00H N1 119.2(2) . . ?
C00S C00H C00W 121.4(2) . . ?
C00W C00H N1 119.36(19) . . ?
C00D C00I C00P 122.16(19) . . ?
C00O C00I C00D 118.6(2) . . ?
C00O C00I C00P 119.3(2) . . ?
C00E C00J Fe1 70.42(13) . . ?
C00E C00J C018 125.5(2) . . ?
C00L C00J Fe1 71.67(13) . . ?
C00L C00J C00E 107.7(2) . . ?
C00L C00J C018 126.4(2) . . ?
C018 C00J Fe1 128.67(18) . . ?
N1 C3 C4 124.12(19) . . ?
N1 C3 C00N 120.12(19) . . ?
C4 C3 C00N 115.74(19) . . ?
C00J C00L Fe1 69.13(13) . . ?
C00J C00L C015 125.5(2) . . ?
C00Z C00L Fe1 69.54(13) . . ?
C00Z C00L C00J 107.9(2) . . ?
C00Z C00L C015 126.4(2) . . ?
C015 C00L Fe1 131.11(17) . . ?
C5 C00M H00A 109.5 . . ?
C5 C00M H00B 109.5 . . ?
C5 C00M H00C 109.5 . . ?
H00A C00M H00B 109.5 . . ?
H00A C00M H00C 109.5 . . ?
H00B C00M H00C 109.5 . . ?
C3 C00N H00D 109.5 . . ?
C3 C00N H00E 109.5 . . ?
C3 C00N H00F 109.5 . . ?
H00D C00N H00E 109.5 . . ?
H00D C00N H00F 109.5 . . ?
H00E C00N H00F 109.5 . . ?
C00I C00O H00O 119.4 . . ?
C00Q C00O C00I 121.1(2) . . ?
C00Q C00O H00O 119.4 . . ?
C00I C00P H00P 107.2 . . ?
C01A C00P C00I 111.6(2) . . ?
C01A C00P H00P 107.2 . . ?
C01F C00P C00I 111.6(2) . . ?
C01F C00P H00P 107.2 . . ?
C01F C00P C01A 111.8(3) . . ?
C00O C00Q H00Q 120.2 . . ?
C00R C00Q C00O 119.7(2) . . ?
C00R C00Q H00Q 120.2 . . ?
C00F C00R H00R 119.2 . . ?
C00Q C00R C00F 121.6(2) . . ?
C00Q C00R H00R 119.2 . . ?
C00H C00S C00U 122.6(2) . . ?
C016 C00S C00H 118.0(2) . . ?
C016 C00S C00U 119.5(2) . . ?
C00E C00T Fe1 70.71(13) . . ?
C00E C00T C00Z 108.1(2) . . ?
C00E C00T C012 126.4(2) . . ?
C00Z C00T Fe1 70.40(13) . . ?
C00Z C00T C012 125.3(2) . . ?
C012 C00T Fe1 128.39(16) . . ?
C00S C00U H00U 107.8 . . ?
C00S C00U C01C 112.3(2) . . ?
C019 C00U C00S 111.3(2) . . ?
C019 C00U H00U 107.8 . . ?
C019 C00U C01C 109.8(2) . . ?
C01C C00U H00U 107.8 . . ?
C00W C00V H00V 107.3 . . ?
C00W C00V C01B 113.1(2) . . ?
C00W C00V C01D 111.7(2) . . ?
C01B C00V H00V 107.3 . . ?
C01B C00V C01D 109.9(2) . . ?
C01D C00V H00V 107.3 . . ?
C00H C00W C00V 122.0(2) . . ?
C017 C00W C00H 118.2(2) . . ?
C017 C00W C00V 119.8(2) . . ?
C00G C00X H00H 109.5 . . ?
C00G C00X H00I 109.5 . . ?
C00G C00X H00J 109.5 . . ?
H00H C00X H00I 109.5 . . ?
H00H C00X H00J 109.5 . . ?
H00I C00X H00J 109.5 . . ?
O1 C1 Fe1 173.1(2) . . ?
C00L C00Z Fe1 71.40(13) . . ?
C00L C00Z C00T 107.9(2) . . ?
C00L C00Z C013 126.6(2) . . ?
C00T C00Z Fe1 69.91(13) . . ?
C00T C00Z C013 125.0(2) . . ?
C013 C00Z Fe1 130.16(17) . . ?
C00G C010 H01A 109.5 . . ?
C00G C010 H01B 109.5 . . ?
C00G C010 H01C 109.5 . . ?
H01A C010 H01B 109.5 . . ?
H01A C010 H01C 109.5 . . ?
H01B C010 H01C 109.5 . . ?
O2 C2 Fe1 177.9(2) . . ?
C00T C012 H01D 109.5 . . ?
C00T C012 H01E 109.5 . . ?
C00T C012 H01F 109.5 . . ?
H01D C012 H01E 109.5 . . ?
H01D C012 H01F 109.5 . . ?
H01E C012 H01F 109.5 . . ?
C00Z C013 H01G 109.5 . . ?
C00Z C013 H01H 109.5 . . ?
C00Z C013 H01I 109.5 . . ?
H01G C013 H01H 109.5 . . ?
H01G C013 H01I 109.5 . . ?
H01H C013 H01I 109.5 . . ?
C00E C014 H01J 109.5 . . ?
C00E C014 H01K 109.5 . . ?
C00E C014 H01L 109.5 . . ?
H01J C014 H01K 109.5 . . ?
H01J C014 H01L 109.5 . . ?
H01K C014 H01L 109.5 . . ?
C00L C015 H01M 109.5 . . ?
C00L C015 H01N 109.5 . . ?
C00L C015 H01O 109.5 . . ?
H01M C015 H01N 109.5 . . ?
H01M C015 H01O 109.5 . . ?
H01N C015 H01O 109.5 . . ?
C00S C016 H016 119.3 . . ?
C01E C016 C00S 121.4(3) . . ?
C01E C016 H016 119.3 . . ?
C00W C017 H017 119.6 . . ?
C01E C017 C00W 120.8(3) . . ?
C01E C017 H017 119.6 . . ?
C00J C018 H01P 109.5 . . ?
C00J C018 H01Q 109.5 . . ?
C00J C018 H01R 109.5 . . ?
H01P C018 H01Q 109.5 . . ?
H01P C018 H01R 109.5 . . ?
H01Q C018 H01R 109.5 . . ?
C00U C019 H01S 109.5 . . ?
C00U C019 H01T 109.5 . . ?
C00U C019 H01U 109.5 . . ?
H01S C019 H01T 109.5 . . ?
H01S C019 H01U 109.5 . . ?
H01T C019 H01U 109.5 . . ?
C00P C01A H01V 109.5 . . ?
C00P C01A H01W 109.5 . . ?
C00P C01A H01X 109.5 . . ?
H01V C01A H01W 109.5 . . ?
H01V C01A H01X 109.5 . . ?
H01W C01A H01X 109.5 . . ?
C00V C01B H01Y 109.5 . . ?
C00V C01B H 109.5 . . ?
C00V C01B HA 109.5 . . ?
H01Y C01B H 109.5 . . ?
H01Y C01B HA 109.5 . . ?
H C01B HA 109.5 . . ?
C00U C01C H01Z 109.5 . . ?
C00U C01C HB 109.5 . . ?
C00U C01C HC 109.5 . . ?
H01Z C01C HB 109.5 . . ?
H01Z C01C HC 109.5 . . ?
HB C01C HC 109.5 . . ?
C00V C01D H01 109.5 . . ?
C00V C01D HD 109.5 . . ?
C00V C01D HE 109.5 . . ?
H01 C01D HD 109.5 . . ?
H01 C01D HE 109.5 . . ?
HD C01D HE 109.5 . . ?
C016 C01E H1 119.9 . . ?
C017 C01E C016 120.2(2) . . ?
C017 C01E H1 119.9 . . ?
C00P C01F H2 109.5 . . ?
C00P C01F HF 109.5 . . ?
C00P C01F HG 109.5 . . ?
H2 C01F HF 109.5 . . ?
H2 C01F HG 109.5 . . ?
HF C01F HG 109.5 . . ?

loop_
_geom_bond_atom_site_label_1
_geom_bond_atom_site_label_2
_geom_bond_distance
_geom_bond_site_symmetry_2
_geom_bond_publ_flag
Fe1 P1 2.2947(6) . ?
Fe1 C00E 2.118(2) . ?
Fe1 C00J 2.111(2) . ?
Fe1 C00L 2.144(2) . ?
Fe1 C00T 2.113(2) . ?
Fe1 C1 1.777(3) . ?
Fe1 C00Z 2.120(2) . ?
Fe1 C2 1.766(3) . ?
P1 P2 2.2281(8) . ?
P1 P3 2.2306(8) . ?
P1 Mg1 2.6807(9) . ?
P4 P2 2.1973(9) . ?
P4 P3 2.2026(9) . ?
P4 Mg1 2.5531(9) . ?
P2 P3 2.1572(10) . ?
Mg1 N2 2.0526(19) . ?
Mg1 N1 2.0427(18) . ?
N2 C5 1.335(3) . ?
N2 C00D 1.438(3) . ?
N1 C00H 1.439(3) . ?
N1 C3 1.325(3) . ?
O2 C2 1.146(3) . ?
O1 C1 1.140(3) . ?
C5 C4 1.402(3) . ?
C5 C00M 1.511(3) . ?
C4 H4 0.9500 . ?
C4 C3 1.408(3) . ?
C00D C00F 1.413(3) . ?
C00D C00I 1.407(3) . ?
C00E C00J 1.436(3) . ?
C00E C00T 1.410(3) . ?
C00E C014 1.499(3) . ?
C00F C00G 1.520(3) . ?
C00F C00R 1.395(3) . ?
C00G H00G 1.0000 . ?
C00G C00X 1.523(3) . ?
C00G C010 1.530(3) . ?
C00H C00S 1.404(3) . ?
C00H C00W 1.407(3) . ?
C00I C00O 1.400(3) . ?
C00I C00P 1.528(3) . ?
C00J C00L 1.427(3) . ?
C00J C018 1.495(3) . ?
C3 C00N 1.514(3) . ?
C00L C00Z 1.426(3) . ?
C00L C015 1.496(3) . ?
C00M H00A 0.9800 . ?
C00M H00B 0.9800 . ?
C00M H00C 0.9800 . ?
C00N H00D 0.9800 . ?
C00N H00E 0.9800 . ?
C00N H00F 0.9800 . ?
C00O H00O 0.9500 . ?
C00O C00Q 1.382(3) . ?
C00P H00P 1.0000 . ?
C00P C01A 1.526(4) . ?
C00P C01F 1.519(4) . ?
C00Q H00Q 0.9500 . ?
C00Q C00R 1.382(4) . ?
C00R H00R 0.9500 . ?
C00S C00U 1.518(3) . ?
C00S C016 1.392(4) . ?
C00T C00Z 1.437(3) . ?
C00T C012 1.504(3) . ?
C00U H00U 1.0000 . ?
C00U C019 1.515(4) . ?
C00U C01C 1.530(3) . ?
C00V H00V 1.0000 . ?
C00V C00W 1.521(3) . ?
C00V C01B 1.533(4) . ?
C00V C01D 1.535(4) . ?
C00W C017 1.400(3) . ?
C00X H00H 0.9800 . ?
C00X H00I 0.9800 . ?
C00X H00J 0.9800 . ?
C00Z C013 1.497(3) . ?
C010 H01A 0.9800 . ?
C010 H01B 0.9800 . ?
C010 H01C 0.9800 . ?
C012 H01D 0.9800 . ?
C012 H01E 0.9800 . ?
C012 H01F 0.9800 . ?
C013 H01G 0.9800 . ?
C013 H01H 0.9800 . ?
C013 H01I 0.9800 . ?
C014 H01J 0.9800 . ?
C014 H01K 0.9800 . ?
C014 H01L 0.9800 . ?
C015 H01M 0.9800 . ?
C015 H01N 0.9800 . ?
C015 H01O 0.9800 . ?
C016 H016 0.9500 . ?
C016 C01E 1.380(4) . ?
C017 H017 0.9500 . ?
C017 C01E 1.379(4) . ?
C018 H01P 0.9800 . ?
C018 H01Q 0.9800 . ?
C018 H01R 0.9800 . ?
C019 H01S 0.9800 . ?
C019 H01T 0.9800 . ?
C019 H01U 0.9800 . ?
C01A H01V 0.9800 . ?
C01A H01W 0.9800 . ?
C01A H01X 0.9800 . ?
C01B H01Y 0.9800 . ?
C01B H 0.9800 . ?
C01B HA 0.9800 . ?
C01C H01Z 0.9800 . ?
C01C HB 0.9800 . ?
C01C HC 0.9800 . ?
C01D H01 0.9800 . ?
C01D HD 0.9800 . ?
C01D HE 0.9800 . ?
C01E H1 0.9500 . ?
C01F H2 0.9800 . ?
C01F HF 0.9800 . ?
C01F HG 0.9800 . ?

loop_
_geom_torsion_atom_site_label_1
_geom_torsion_atom_site_label_2
_geom_torsion_atom_site_label_3
_geom_torsion_atom_site_label_4
_geom_torsion
_geom_torsion_site_symmetry_1
_geom_torsion_site_symmetry_2
_geom_torsion_site_symmetry_3
_geom_torsion_site_symmetry_4
_geom_torsion_publ_flag
Fe1 C00E C00J C00L 62.35(16) . . . . ?
Fe1 C00E C00J C018 -124.1(2) . . . . ?
Fe1 C00E C00T C00Z -60.79(15) . . . . ?
Fe1 C00E C00T C012 124.0(2) . . . . ?
Fe1 C00J C00L C00Z 58.90(16) . . . . ?
Fe1 C00J C00L C015 -126.3(2) . . . . ?
Fe1 C00L C00Z C00T 60.69(15) . . . . ?
Fe1 C00L C00Z C013 -126.7(2) . . . . ?
Fe1 C00T C00Z C00L -61.64(16) . . . . ?
Fe1 C00T C00Z C013 125.6(2) . . . . ?
Mg1 N2 C5 C4 11.3(3) . . . . ?
Mg1 N2 C5 C00M -168.78(15) . . . . ?
Mg1 N2 C00D C00F 69.3(2) . . . . ?
Mg1 N2 C00D C00I -105.00(19) . . . . ?
Mg1 N1 C00H C00S 95.9(2) . . . . ?
Mg1 N1 C00H C00W -81.6(2) . . . . ?
Mg1 N1 C3 C4 -1.3(3) . . . . ?
Mg1 N1 C3 C00N 179.92(16) . . . . ?
N2 C5 C4 C3 4.5(4) . . . . ?
N2 C00D C00F C00G 13.9(3) . . . . ?
N2 C00D C00F C00R -169.6(2) . . . . ?
N2 C00D C00I C00O 169.0(2) . . . . ?
N2 C00D C00I C00P -10.9(3) . . . . ?
N1 C00H C00S C00U 4.2(3) . . . . ?
N1 C00H C00S C016 -175.8(2) . . . . ?
N1 C00H C00W C00V -4.3(3) . . . . ?
N1 C00H C00W C017 177.3(2) . . . . ?
C5 N2 C00D C00F -112.6(2) . . . . ?
C5 N2 C00D C00I 73.1(3) . . . . ?
C5 C4 C3 N1 -10.2(4) . . . . ?
C5 C4 C3 C00N 168.6(2) . . . . ?
C00D N2 C5 C4 -166.66(19) . . . . ?
C00D N2 C5 C00M 13.2(3) . . . . ?
C00D C00F C00G C00X 88.5(3) . . . . ?
C00D C00F C00G C010 -148.5(2) . . . . ?
C00D C00F C00R C00Q -0.8(3) . . . . ?
C00D C00I C00O C00Q 2.0(3) . . . . ?
C00D C00I C00P C01A -130.3(3) . . . . ?
C00D C00I C00P C01F 103.9(3) . . . . ?
C00E C00J C00L Fe1 -61.54(15) . . . . ?
C00E C00J C00L C00Z -2.6(3) . . . . ?
C00E C00J C00L C015 172.1(2) . . . . ?
C00E C00T C00Z Fe1 60.98(16) . . . . ?
C00E C00T C00Z C00L -0.7(3) . . . . ?
C00E C00T C00Z C013 -173.4(2) . . . . ?
C00F C00D C00I C00O -5.3(3) . . . . ?
C00F C00D C00I C00P 174.9(2) . . . . ?
C00G C00F C00R C00Q 175.8(2) . . . . ?
C00H N1 C3 C4 177.6(2) . . . . ?
C00H N1 C3 C00N -1.1(3) . . . . ?
C00H C00S C00U C019 -109.9(3) . . . . ?
C00H C00S C00U C01C 126.6(3) . . . . ?
C00H C00S C016 C01E -1.7(5) . . . . ?
C00H C00W C017 C01E -1.4(5) . . . . ?
C00I C00D C00F C00G -171.9(2) . . . . ?
C00I C00D C00F C00R 4.7(3) . . . . ?
C00I C00O C00Q C00R 1.8(4) . . . . ?
C00J C00E C00T Fe1 59.81(16) . . . . ?
C00J C00E C00T C00Z -1.0(3) . . . . ?
C00J C00E C00T C012 -176.2(2) . . . . ?
C00J C00L C00Z Fe1 -58.65(16) . . . . ?
C00J C00L C00Z C00T 2.0(3) . . . . ?
C00J C00L C00Z C013 174.6(2) . . . . ?
C3 N1 C00H C00S -83.1(3) . . . . ?
C3 N1 C00H C00W 99.4(3) . . . . ?
C00M C5 C4 C3 -175.4(2) . . . . ?
C00O C00I C00P C01A 49.9(3) . . . . ?
C00O C00I C00P C01F -76.0(3) . . . . ?
C00O C00Q C00R C00F -2.5(4) . . . . ?
C00P C00I C00O C00Q -178.1(2) . . . . ?
C00R C00F C00G C00X -87.9(3) . . . . ?
C00R C00F C00G C010 35.0(3) . . . . ?
C00S C00H C00W C00V 178.2(2) . . . . ?
C00S C00H C00W C017 -0.1(4) . . . . ?
C00S C016 C01E C017 0.2(6) . . . . ?
C00T C00E C00J Fe1 -60.10(16) . . . . ?
C00T C00E C00J C00L 2.2(3) . . . . ?
C00T C00E C00J C018 175.8(2) . . . . ?
C00U C00S C016 C01E 178.3(3) . . . . ?
C00V C00W C017 C01E -179.8(3) . . . . ?
C00W C00H C00S C00U -178.3(2) . . . . ?
C00W C00H C00S C016 1.7(4) . . . . ?
C00W C017 C01E C016 1.4(6) . . . . ?
C012 C00T C00Z Fe1 -123.8(2) . . . . ?
C012 C00T C00Z C00L 174.6(2) . . . . ?
C012 C00T C00Z C013 1.8(4) . . . . ?
C014 C00E C00J Fe1 125.2(2) . . . . ?
C014 C00E C00J C00L -172.4(2) . . . . ?
C014 C00E C00J C018 1.1(4) . . . . ?
C014 C00E C00T Fe1 -125.7(2) . . . . ?
C014 C00E C00T C00Z 173.6(2) . . . . ?
C014 C00E C00T C012 -1.6(4) . . . . ?
C015 C00L C00Z Fe1 126.6(2) . . . . ?
C015 C00L C00Z C00T -172.7(2) . . . . ?
C015 C00L C00Z C013 -0.1(4) . . . . ?
C016 C00S C00U C019 70.1(3) . . . . ?
C016 C00S C00U C01C -53.4(3) . . . . ?
C018 C00J C00L Fe1 125.0(3) . . . . ?
C018 C00J C00L C00Z -176.1(2) . . . . ?
C018 C00J C00L C015 -1.3(4) . . . . ?
C01B C00V C00W C00H 146.3(2) . . . . ?
C01B C00V C00W C017 -35.4(3) . . . . ?
C01D C00V C00W C00H -89.1(3) . . . . ?
C01D C00V C00W C017 89.2(3) . . . . ?

loop_
_exptl_oxdiff_crystal_face_indexfrac_h
_exptl_oxdiff_crystal_face_indexfrac_k
_exptl_oxdiff_crystal_face_indexfrac_l
_exptl_oxdiff_crystal_face_x
_exptl_oxdiff_crystal_face_y
_exptl_oxdiff_crystal_face_z
0.2337 -9.6046 3.1849 -0.2295 -0.9657 -0.1212
0.8304 9.5365 -3.7991 0.2318 0.9727 -0.0093
-8.1447 0.1373 4.8347 -0.0263 -0.0923 0.9954
0.1609 -7.8838 8.8437 0.1838 -0.9804 -0.0717
0.4959 7.8194 -9.2312 -0.1839 0.9829 -0.0092
0.1935 5.6173 -12.3049 -0.4786 0.8780 -0.0091
0.1713 -1.2726 -14.8293 -0.9391 0.3311 -0.0920
7.3502 -1.8452 2.5111 0.3588 -0.2796 -0.8906
0.0929 -1.8509 14.5697 0.7942 -0.6071 0.0250
